data_4300420
_journal_name_full 'Inorganic Chemistry'
_journal_paper_doi 10.1021/ic051258z
_journal_year 2006
_chemical_formula_moiety 'C6 H10 Mn N8 O'
_chemical_formula_sum 'C6 H10 Mn N8 O'
_chemical_formula_weight 265.16
_chemical_name_common '[Mn(N3)2(2,6-dimethylpyz)(H2O)]n'
_space_group_IT_number 14
_symmetry_cell_setting monoclinic
_symmetry_space_group_name_Hall '-P 2ybc'
_symmetry_space_group_name_H-M 'P 1 21/c 1'
_cell_angle_alpha 90.00
_cell_angle_beta 94.53(4)
_cell_angle_gamma 90.00
_cell_formula_units_Z 4
_cell_length_a 7.513(4)
_cell_length_b 17.438(7)
_cell_length_c 8.404(4)
_cell_measurement_temperature 99(2)
_cell_volume 1097.6(9)
_diffrn_ambient_temperature 99(2)
_exptl_crystal_density_diffrn 1.605
_cod_depositor_comments
;
The following automatic conversions were performed:
'_symmetry_cell_setting' value 'Monoclinic' changed to 'monoclinic'
according to '/home/saulius/struct/CIF-dictionaries/cif_core.dic'
dictionary named 'cif_core.dic' version 2.4.1 from 2010-06-29.

Automatic conversion script
Id: cif_fix_enum 1527 2010-12-29 10:47:43Z saulius 
;
_cod_original_sg_symbol_H-M 'P 21/c'
_cod_database_code 4300420

loop_
_symmetry_equiv_pos_as_xyz
'x, y, z'
'-x, y+1/2, -z+1/2'
'-x, -y, -z'
'x, -y-1/2, z-1/2'

loop_
_atom_site_aniso_label
_atom_site_aniso_U_11
_atom_site_aniso_U_22
_atom_site_aniso_U_33
_atom_site_aniso_U_23
_atom_site_aniso_U_13
_atom_site_aniso_U_12
Mn1 0.0179(4) 0.0188(4) 0.0167(5) 0.0014(3) 0.0016(3) -0.0015(3)
Mn2 0.0187(4) 0.0159(4) 0.0176(5) 0.0010(3) 0.0026(3) 0.0005(3)
O1 0.0231(13) 0.0221(13) 0.033(2) 0.0040(12) -0.0004(11) -0.0032(11)
N11 0.026(2) 0.026(2) 0.030(2) -0.0001(14) 0.0101(14) -0.0035(14)
N12 0.027(2) 0.019(2) 0.016(2) -0.0006(12) 0.0006(14) 0.0047(14)
N13 0.020(2) 0.025(2) 0.022(2) 0.0005(13) 0.0050(14) -0.0028(13)
N21 0.029(2) 0.021(2) 0.025(2) 0.0005(13) 0.0002(14) -0.0043(13)
N22 0.0196(15) 0.0174(15) 0.027(2) 0.0045(14) 0.009(2) -0.0006(12)
N23 0.022(2) 0.030(2) 0.025(2) -0.0005(14) 0.0015(14) -0.0055(13)
N1 0.024(2) 0.0182(15) 0.024(2) 0.0016(12) 0.0039(13) 0.0015(13)
C1 0.022(2) 0.023(2) 0.023(2) 0.000(2) 0.0051(15) 0.000(2)
C2 0.022(2) 0.022(2) 0.022(2) -0.001(2) -0.001(2) -0.0013(15)
N2 0.027(2) 0.021(2) 0.028(2) 0.0002(13) 0.0046(14) 0.0015(13)
C3 0.026(2) 0.023(2) 0.028(2) -0.001(2) 0.006(2) 0.003(2)
C4 0.026(2) 0.019(2) 0.030(2) 0.005(2) 0.006(2) -0.001(2)
C5 0.034(2) 0.019(2) 0.038(2) 0.002(2) 0.006(2) -0.001(2)
C6 0.032(2) 0.029(2) 0.063(3) 0.002(2) 0.016(2) 0.005(2)

loop_
_atom_site_label
_atom_site_type_symbol
_atom_site_fract_x
_atom_site_fract_y
_atom_site_fract_z
_atom_site_U_iso_or_equiv
_atom_site_thermal_displace_type
_atom_site_occupancy
_atom_site_calc_flag
_atom_site_refinement_flags
_atom_site_disorder_group
Mn1 Mn 0.5000 0.5000 0.5000 0.0178(3) Uani 1 d S .
Mn2 Mn 1.0000 0.5000 0.0000 0.0174(3) Uani 1 d S .
O1 O 0.7247(3) 0.57133(14) 0.5818(3) 0.0263(6) Uani 1 d D .
H11 H 0.8198(34) 0.5536(21) 0.6206(53) 0.055(10) Uiso 1 d D .
H12 H 0.7432(52) 0.6156(12) 0.5540(53) 0.055(10) Uiso 1 d D .
N11 N 0.6842(4) 0.4363(2) 0.3446(4) 0.0271(7) Uani 1 d . .
N12 N 0.8148(4) 0.4629(2) 0.2997(3) 0.0208(7) Uani 1 d . .
N13 N 0.9489(4) 0.4887(2) 0.2550(4) 0.0223(7) Uani 1 d . .
N21 N 0.5700(4) 0.4211(2) 0.6984(4) 0.0253(7) Uani 1 d . .
N22 N 0.6526(4) 0.4386(2) 0.8178(4) 0.0211(7) Uani 1 d . .
N23 N 0.7326(4) 0.4532(2) 0.9410(4) 0.0258(7) Uani 1 d . .
N1 N 0.8921(4) 0.6231(2) -0.0184(3) 0.0220(7) Uani 1 d . .
C1 C 0.9953(4) 0.6788(2) -0.0721(4) 0.0225(8) Uani 1 d . .
H1 H 1.1020 0.6654 -0.1137 0.027 Uiso 1 calc R .
C2 C 0.9481(4) 0.7556(2) -0.0675(4) 0.0220(8) Uani 1 d . .
N2 N 0.7935(4) 0.7768(2) -0.0102(4) 0.0251(7) Uani 1 d . .
C3 C 0.6854(5) 0.7215(2) 0.0393(4) 0.0258(8) Uani 1 d . .
C4 C 0.7371(5) 0.6447(2) 0.0354(4) 0.0246(8) Uani 1 d . .
H4 H 0.6614 0.6074 0.0714 0.030 Uiso 1 calc R .
C5 C 1.0671(5) 0.8175(2) -0.1230(5) 0.0303(9) Uani 1 d . .
H5A H 1.1448 0.7964 -0.1970 0.045 Uiso 1 calc R .
H5B H 1.1372 0.8385 -0.0329 0.045 Uiso 1 calc R .
H5C H 0.9954 0.8573 -0.1745 0.045 Uiso 1 calc R .
C6 C 0.5112(5) 0.7455(2) 0.0999(6) 0.0407(11) Uani 1 d . .
H6A H 0.4823 0.7116 0.1842 0.061 Uiso 1 calc R .
H6B H 0.4187 0.7431 0.0144 0.061 Uiso 1 calc R .
H6C H 0.5212 0.7970 0.1398 0.061 Uiso 1 calc R .

loop_
_geom_bond_atom_site_label_1
_geom_bond_atom_site_label_2
_geom_bond_distance
_geom_bond_site_symmetry_2
_geom_bond_publ_flag
Mn1 O1 2.165(3) . yes
Mn1 O1 2.165(3) 3_666 yes
Mn1 N21 2.193(3) 3_666 yes
Mn1 N21 2.193(3) . yes
Mn1 N11 2.267(3) 3_666 yes
Mn1 N11 2.267(3) . yes
Mn2 N23 2.188(3) 3_766 yes
Mn2 N23 2.188(3) 1_554 yes
Mn2 N13 2.216(3) 3_765 yes
Mn2 N13 2.216(3) . yes
Mn2 N1 2.295(3) . yes
Mn2 N1 2.295(3) 3_765 yes
O1 H11 0.822(15) . ?
O1 H12 0.822(15) . ?
N11 N12 1.174(4) . yes
N12 N13 1.191(4) . yes
N21 N22 1.178(4) . yes
N22 N23 1.184(4) . yes
N23 Mn2 2.188(3) 1_556 ?
N1 C4 1.337(4) . ?
N1 C1 1.342(4) . ?
C1 C2 1.387(5) . ?
C1 H1 0.93 . ?
C2 N2 1.344(5) . ?
C2 C5 1.499(5) . ?
N2 C3 1.347(5) . ?
C3 C4 1.396(5) . ?
C3 C6 1.501(5) . ?
C4 H4 0.93 . ?
C5 H5A 0.96 . ?
C5 H5B 0.96 . ?
C5 H5C 0.96 . ?
C6 H6A 0.96 . ?
C6 H6B 0.96 . ?
C6 H6C 0.96 . ?
